data_4311659
loop_
_publ_author_name
'Santanu Banerjee'
'Thomas J. Emge'
'John G. Brennan'

_publ_contact_author_address
; 
 Department of Chemistry and Chemical Biology
 610 Taylor Road
 Rutgers, The State University of New Jersey 
 Piscataway, New Jersey  08854-8087  U.S.A. 
;
_publ_contact_author_email bren@rutchem.rutgers.edu
_publ_contact_author_name 'J. G. Brennan'
_publ_section_title
;
 Heterometallic Ln/Hg Compounds with Fluorinated Thiolate Ligands
;
_journal_name_full 'Inorganic Chemistry'
_journal_page_first 6307
_journal_page_last 6312
_journal_paper_doi 10.1021/ic049215q
_journal_volume 43
_journal_year 2004
_chemical_formula_sum 'C92 H80 F50 Hg2 O16 S10 Sm2'
_chemical_formula_weight 3414.04
_space_group_IT_number 2
_symmetry_cell_setting triclinic
_symmetry_space_group_name_Hall '-P 1'
_symmetry_space_group_name_H-M 'P -1'
_atom_sites_solution_hydrogens geom
_atom_sites_solution_primary direct
_atom_sites_solution_secondary difmap
_audit_creation_method SHELXL-97
_cell_angle_alpha 87.170(2)
_cell_angle_beta 83.838(2)
_cell_angle_gamma 64.053(1)
_cell_formula_units_Z 1
_cell_length_a 12.6489(10)
_cell_length_b 13.1545(11)
_cell_length_c 19.4412(16)
_cell_measurement_reflns_used 6876
_cell_measurement_temperature 100(2)
_cell_measurement_theta_max 30.53
_cell_measurement_theta_min 2.63
_cell_volume 2891.9(4)
_computing_cell_refinement 'Bruker SMART'
_computing_data_collection 'Bruker SMART'
_computing_data_reduction 'Bruker SAINT'
_computing_molecular_graphics 'Bruker SHELXTL'
_computing_publication_material 'Bruker SHELXTL'
_computing_structure_refinement 'SHELXL-97 (Sheldrick, 1997)'
_computing_structure_solution 'SHELXS-97 (Sheldrick, 1990)'
_diffrn_ambient_temperature 100(2)
_diffrn_measured_fraction_theta_full 0.976
_diffrn_measured_fraction_theta_max 0.976
_diffrn_measurement_device_type 'CCD area detector'
_diffrn_measurement_method 'phi and omega scans'
_diffrn_radiation_monochromator graphite
_diffrn_radiation_source 'fine-focus sealed tube'
_diffrn_radiation_type MoK\a
_diffrn_radiation_wavelength 0.71073
_diffrn_reflns_av_R_equivalents 0.0456
_diffrn_reflns_av_sigmaI/netI 0.0840
_diffrn_reflns_limit_h_max 18
_diffrn_reflns_limit_h_min -18
_diffrn_reflns_limit_k_max 18
_diffrn_reflns_limit_k_min -18
_diffrn_reflns_limit_l_max 27
_diffrn_reflns_limit_l_min -27
_diffrn_reflns_number 33886
_diffrn_reflns_theta_full 30.59
_diffrn_reflns_theta_max 30.59
_diffrn_reflns_theta_min 2.02
_diffrn_standards_decay_% 0
_diffrn_standards_interval_count 0
_diffrn_standards_number 0
_exptl_absorpt_coefficient_mu 3.967
_exptl_absorpt_correction_T_max 0.8903
_exptl_absorpt_correction_T_min 0.3373
_exptl_absorpt_correction_type multi-scan
_exptl_absorpt_process_details 'SAINT (Bruker-AXS, 2002)'
_exptl_crystal_colour light_yellow
_exptl_crystal_density_diffrn 1.960
_exptl_crystal_density_method 'not measured'
_exptl_crystal_description plate
_exptl_crystal_F_000 1654
_exptl_crystal_size_max 0.35
_exptl_crystal_size_mid 0.20
_exptl_crystal_size_min 0.03
_refine_diff_density_max 3.531
_refine_diff_density_min -2.488
_refine_diff_density_rms 0.189
_refine_ls_extinction_method none
_refine_ls_goodness_of_fit_ref 1.019
_refine_ls_hydrogen_treatment mixed
_refine_ls_matrix_type full
_refine_ls_number_parameters 991
_refine_ls_number_reflns 17351
_refine_ls_number_restraints 696
_refine_ls_restrained_S_all 1.029
_refine_ls_R_factor_all 0.0986
_refine_ls_R_factor_gt 0.0580
_refine_ls_shift/su_max 0.001
_refine_ls_shift/su_mean 0.000
_refine_ls_structure_factor_coef Fsqd
_refine_ls_weighting_details 'calc w=1/[\s^2^(Fo^2^)+(0.0700P)^2^+3.5000P] where P=(Fo^2^+2Fc^2^)/3'
_refine_ls_weighting_scheme calc
_refine_ls_wR_factor_gt 0.1286
_refine_ls_wR_factor_ref 0.1474
_reflns_number_gt 11413
_reflns_number_total 17351
_reflns_threshold_expression >2sigma(I)
_cod_data_source_file ic049215qsi20040616_050252_6.cif
_cod_data_source_block sm2gdsf
_cod_depositor_comments
;
The following automatic conversions were performed:
'_symmetry_cell_setting' value 'Triclinic' changed to 'triclinic'
according to '/home/saulius/struct/CIF-dictionaries/cif_core.dic'
dictionary named 'cif_core.dic' version 2.4.1 from 2010-06-29.

Automatic conversion script
Id: cif_fix_enum 1527 2010-12-29 10:47:43Z saulius 
;
_cod_database_code 4311659

loop_
_symmetry_equiv_pos_as_xyz
'x, y, z'
'-x, -y, -z'

loop_
_atom_site_label
_atom_site_type_symbol
_atom_site_fract_x
_atom_site_fract_y
_atom_site_fract_z
_atom_site_U_iso_or_equiv
_atom_site_adp_type
_atom_site_occupancy
_atom_site_symmetry_multiplicity
_atom_site_calc_flag
_atom_site_refinement_flags
_atom_site_disorder_assembly
_atom_site_disorder_group
Sm1 Sm 0.37597(3) 0.75058(2) 0.153881(14) 0.02083(8) Uani 1 1 d U . .
S1 S 0.32290(14) 0.59345(13) 0.08813(8) 0.0280(3) Uani 1 1 d U . .
S2 S 0.22138(15) 0.91338(13) 0.06851(9) 0.0339(4) Uani 1 1 d U . .
C1 C 0.1768(6) 0.6174(6) 0.1155(4) 0.0362(15) Uani 1 1 d U . .
C2 C 0.1079(6) 0.6962(6) 0.1641(3) 0.0363(15) Uani 1 1 d U . .
C3 C -0.0085(7) 0.7173(8) 0.1868(4) 0.051(2) Uani 1 1 d U . .
C4 C -0.0565(7) 0.6563(9) 0.1604(5) 0.059(2) Uani 1 1 d U . .
C5 C 0.0082(8) 0.5751(9) 0.1118(5) 0.062(3) Uani 1 1 d U . .
C6 C 0.1249(7) 0.5542(7) 0.0900(4) 0.0471(19) Uani 1 1 d U . .
C7 C 0.1147(6) 0.8765(6) 0.0423(4) 0.0350(14) Uani 1 1 d U . .
C8 C 0.0025(6) 0.9130(6) 0.0771(4) 0.0425(17) Uani 1 1 d U . .
C9 C -0.0821(7) 0.8845(8) 0.0557(5) 0.055(2) Uani 1 1 d U . .
C10 C -0.0562(7) 0.8174(8) -0.0013(5) 0.056(2) Uani 1 1 d U . .
C11 C 0.0520(7) 0.7825(7) -0.0379(4) 0.0464(18) Uani 1 1 d U . .
C12 C 0.1346(6) 0.8118(6) -0.0164(4) 0.0386(16) Uani 1 1 d U . .
F1 F 0.1500(3) 0.7618(3) 0.19066(19) 0.0373(9) Uani 1 1 d U . .
F2 F -0.0716(4) 0.7981(5) 0.2331(3) 0.0669(15) Uani 1 1 d U . .
F3 F -0.1682(5) 0.6736(6) 0.1794(3) 0.090(2) Uani 1 1 d U . .
F4 F -0.0383(5) 0.5140(6) 0.0851(4) 0.089(2) Uani 1 1 d U . .
F5 F 0.1848(5) 0.4755(4) 0.0426(3) 0.0636(14) Uani 1 1 d U . .
F6 F -0.0268(4) 0.9783(4) 0.1333(2) 0.0576(13) Uani 1 1 d U . .
F7 F -0.1878(4) 0.9188(5) 0.0920(3) 0.0766(18) Uani 1 1 d U . .
F8 F -0.1389(5) 0.7884(5) -0.0204(3) 0.0790(18) Uani 1 1 d U . .
F9 F 0.0759(5) 0.7183(4) -0.0946(3) 0.0678(15) Uani 1 1 d U . .
F10 F 0.2377(4) 0.7760(4) -0.0558(2) 0.0430(10) Uani 1 1 d U . .
O1 O 0.3537(4) 0.6465(4) 0.2611(2) 0.0304(9) Uani 1 1 d U . .
O2 O 0.2542(4) 0.8729(4) 0.2522(2) 0.0373(11) Uani 1 1 d U . .
O3 O 0.5289(4) 0.7436(4) 0.2307(2) 0.0301(9) Uani 1 1 d U . .
O4 O 0.4194(5) 0.9188(4) 0.1488(3) 0.0571(15) Uani 1 1 d U . .
O5 O 0.5646(4) 0.5651(4) 0.1382(3) 0.0452(13) Uani 1 1 d U . .
O6 O 0.5126(4) 0.7399(4) 0.0496(2) 0.0325(10) Uani 1 1 d U . .
C13 C 0.3228(7) 0.5543(6) 0.2701(4) 0.0408(16) Uani 1 1 d U . .
H13A H 0.3745 0.4984 0.3014 0.061 Uiso 1 1 calc R . .
H13B H 0.3324 0.5190 0.2251 0.061 Uiso 1 1 calc R . .
H13C H 0.2405 0.5820 0.2897 0.061 Uiso 1 1 calc R . .
C14 C 0.3249(8) 0.7106(7) 0.3233(4) 0.052(2) Uani 1 1 d U . .
H14A H 0.3022 0.6698 0.3618 0.062 Uiso 1 1 calc R . .
H14B H 0.3953 0.7185 0.3349 0.062 Uiso 1 1 calc R . .
C15 C 0.2312(8) 0.8190(7) 0.3162(4) 0.052(2) Uani 1 1 d U . .
H15A H 0.2227 0.8663 0.3564 0.062 Uiso 1 1 calc R . .
H15B H 0.1564 0.8123 0.3151 0.062 Uiso 1 1 calc R . .
C16 C 0.1611(8) 0.9847(6) 0.2460(4) 0.054(2) Uani 1 1 d U . .
H16A H 0.0855 0.9806 0.2469 0.081 Uiso 1 1 calc R . .
H16B H 0.1760 1.0185 0.2021 0.081 Uiso 1 1 calc R . .
H16C H 0.1584 1.0313 0.2845 0.081 Uiso 1 1 calc R . .
C17 C 0.6117(6) 0.6433(6) 0.2622(4) 0.0362(15) Uani 1 1 d U . .
H17A H 0.6515 0.5839 0.2272 0.054 Uiso 1 1 calc R . .
H17B H 0.5697 0.6174 0.2989 0.054 Uiso 1 1 calc R . .
H17C H 0.6705 0.6599 0.2820 0.054 Uiso 1 1 calc R . .
C18 C 0.5533(8) 0.8379(7) 0.2399(5) 0.053(2) Uani 1 1 d U . .
H18A H 0.6279 0.8275 0.2124 0.064 Uiso 1 1 calc R . .
H18B H 0.5618 0.8450 0.2892 0.064 Uiso 1 1 calc R . .
C19 C 0.4552(11) 0.9390(9) 0.2170(5) 0.077(3) Uani 1 1 d U . .
H19A H 0.4785 1.0019 0.2114 0.092 Uiso 1 1 calc R . .
H19B H 0.3869 0.9613 0.2525 0.092 Uiso 1 1 calc R . .
C20 C 0.4326(12) 0.9861(10) 0.0979(6) 0.088(4) Uani 1 1 d U . .
H20A H 0.4036 1.0630 0.1156 0.132 Uiso 1 1 calc R . .
H20B H 0.3875 0.9867 0.0598 0.132 Uiso 1 1 calc R . .
H20C H 0.5164 0.9577 0.0812 0.132 Uiso 1 1 calc R . .
C21 C 0.5876(7) 0.4526(7) 0.1511(5) 0.056(2) Uani 1 1 d U . .
H21A H 0.5720 0.4212 0.1108 0.084 Uiso 1 1 calc R . .
H21B H 0.5365 0.4482 0.1916 0.084 Uiso 1 1 calc R . .
H21C H 0.6705 0.4092 0.1600 0.084 Uiso 1 1 calc R . .
C22 C 0.6555(7) 0.5613(7) 0.0810(4) 0.051(2) Uani 1 1 d U . .
H22A H 0.6487 0.5248 0.0394 0.062 Uiso 1 1 calc R . .
H22B H 0.7361 0.5187 0.0955 0.062 Uiso 1 1 calc R . .
C23 C 0.6294(7) 0.6856(8) 0.0658(4) 0.052(2) Uani 1 1 d U . .
H23A H 0.6398 0.7209 0.1067 0.063 Uiso 1 1 calc R . .
H23B H 0.6835 0.6906 0.0264 0.063 Uiso 1 1 calc R . .
C24 C 0.4975(6) 0.7349(7) -0.0228(3) 0.0429(17) Uani 1 1 d U . .
H24A H 0.5461 0.7652 -0.0511 0.064 Uiso 1 1 calc R . .
H24B H 0.4143 0.7799 -0.0304 0.064 Uiso 1 1 calc R . .
H24C H 0.5219 0.6562 -0.0357 0.064 Uiso 1 1 calc R . .
S3 S 0.44455(11) 0.54119(10) 0.59217(7) 0.0216(3) Uani 1 1 d DU . .
C25 C 0.3168(5) 0.6695(4) 0.5978(3) 0.0216(11) Uani 1 1 d U . .
C26 C 0.2622(6) 0.7305(5) 0.5416(3) 0.0324(14) Uani 1 1 d U . .
C27 C 0.1646(6) 0.8320(6) 0.5471(3) 0.0370(15) Uani 1 1 d U . .
C28 C 0.1156(6) 0.8782(5) 0.6100(4) 0.0360(15) Uani 1 1 d U . .
C29 C 0.1676(6) 0.8230(6) 0.6679(3) 0.0407(17) Uani 1 1 d U . .
C30 C 0.2656(5) 0.7202(5) 0.6614(3) 0.0292(13) Uani 1 1 d U . .
F11 F 0.3047(4) 0.6875(4) 0.4780(2) 0.0668(16) Uani 1 1 d U . .
F12 F 0.1164(4) 0.8879(4) 0.4905(2) 0.0656(15) Uani 1 1 d U . .
F13 F 0.0199(4) 0.9776(3) 0.6171(2) 0.0517(12) Uani 1 1 d U . .
F14 F 0.1237(5) 0.8680(4) 0.7313(2) 0.0717(17) Uani 1 1 d U . .
F15 F 0.3143(4) 0.6683(4) 0.71911(19) 0.0547(13) Uani 1 1 d U . .
Hg1A Hg 0.40414(13) 0.42263(12) 0.49981(8) 0.0308(2) Uani 0.50 1 d PDU . 1
S4A S 0.4686(3) 0.2349(3) 0.5536(2) 0.0315(6) Uani 0.50 1 d PDU A 1
C31A C 0.3798(12) 0.1826(10) 0.5203(7) 0.029(3) Uani 0.50 1 d PU A 1
C32A C 0.3062(12) 0.1491(11) 0.5638(8) 0.034(3) Uani 0.50 1 d PU A 1
C33A C 0.2397(14) 0.1006(13) 0.5402(10) 0.049(4) Uani 0.50 1 d PU A 1
C34A C 0.2475(14) 0.0832(12) 0.4705(10) 0.048(4) Uani 0.50 1 d PU A 1
C35A C 0.3178(15) 0.1130(14) 0.4259(9) 0.048(4) Uani 0.50 1 d PU A 1
C36A C 0.3822(14) 0.1634(12) 0.4506(8) 0.041(3) Uani 0.50 1 d PU A 1
F16A F 0.2979(10) 0.1624(9) 0.6313(6) 0.049(2) Uani 0.50 1 d PU A 1
F17A F 0.1671(10) 0.0727(9) 0.5836(6) 0.068(3) Uani 0.50 1 d PU A 1
F18A F 0.1806(9) 0.0386(8) 0.4450(7) 0.070(3) Uani 0.50 1 d PU A 1
F19A F 0.3244(11) 0.0972(11) 0.3577(6) 0.085(4) Uani 0.50 1 d PU A 1
F20A F 0.4529(11) 0.1891(10) 0.4051(5) 0.061(3) Uani 0.50 1 d PU A 1
S5A S 0.2108(2) 0.5222(3) 0.45506(19) 0.0388(6) Uani 0.50 1 d PDU B 1
C37A C 0.1345(10) 0.4568(12) 0.5061(6) 0.028(3) Uani 0.50 1 d PU B 1
C38A C 0.1181(14) 0.4668(12) 0.5776(8) 0.036(3) Uani 0.50 1 d PU B 1
C39A C 0.0518(16) 0.4181(16) 0.6164(9) 0.053(5) Uani 0.50 1 d PU B 1
C40A C 0.0071(14) 0.3567(14) 0.5842(11) 0.053(5) Uani 0.50 1 d PU B 1
C41A C 0.0253(12) 0.3451(13) 0.5155(10) 0.047(4) Uani 0.50 1 d PU B 1
C42A C 0.0905(13) 0.3909(13) 0.4757(8) 0.039(3) Uani 0.50 1 d PU B 1
F21A F 0.1587(11) 0.5253(10) 0.6097(6) 0.059(3) Uani 0.50 1 d PU B 1
F22A F 0.0354(14) 0.4311(13) 0.6847(7) 0.087(5) Uani 0.50 1 d PU B 1
F23A F -0.0546(10) 0.3098(12) 0.6238(9) 0.099(5) Uani 0.50 1 d PU B 1
F24A F -0.0187(10) 0.2843(10) 0.4832(8) 0.092(4) Uani 0.50 1 d PU B 1
F25A F 0.1055(9) 0.3794(10) 0.4070(5) 0.067(3) Uani 0.50 1 d PU B 1
Hg1B Hg 0.42538(13) 0.40199(12) 0.50622(8) 0.0308(2) Uani 0.50 1 d PDU . 2
S4B S 0.5270(3) 0.2115(2) 0.5557(2) 0.0315(6) Uani 0.50 1 d PDU C 2
C31B C 0.4594(12) 0.1442(9) 0.5130(6) 0.023(2) Uani 0.50 1 d PU C 2
C32B C 0.3838(12) 0.1046(10) 0.5488(6) 0.025(2) Uani 0.50 1 d PU C 2
C33B C 0.3306(14) 0.0504(11) 0.5143(8) 0.038(3) Uani 0.50 1 d PU C 2
C34B C 0.3490(14) 0.0411(12) 0.4428(8) 0.037(3) Uani 0.50 1 d PU C 2
C35B C 0.4230(14) 0.0789(11) 0.4082(7) 0.036(3) Uani 0.50 1 d PU C 2
C36B C 0.4798(12) 0.1282(11) 0.4411(7) 0.030(3) Uani 0.50 1 d PU C 2
F16B F 0.3616(10) 0.1127(10) 0.6163(5) 0.049(3) Uani 0.50 1 d PU C 2
F17B F 0.2565(10) 0.0150(9) 0.5499(6) 0.057(3) Uani 0.50 1 d PU C 2
F18B F 0.2928(8) -0.0050(7) 0.4091(5) 0.055(3) Uani 0.50 1 d PU C 2
F19B F 0.4445(9) 0.0658(8) 0.3386(4) 0.054(2) Uani 0.50 1 d PU C 2
F20B F 0.5503(8) 0.1633(7) 0.4037(4) 0.0381(18) Uani 0.50 1 d PU C 2
S5B S 0.2625(3) 0.4348(3) 0.43723(17) 0.0388(6) Uani 0.50 1 d PDU D 2
C37B C 0.1834(12) 0.3744(11) 0.4890(7) 0.031(3) Uani 0.50 1 d PU D 2
C38B C 0.1561(12) 0.3938(14) 0.5601(8) 0.038(3) Uani 0.50 1 d PU D 2
C39B C 0.0904(14) 0.3440(18) 0.5984(9) 0.052(5) Uani 0.50 1 d PU D 2
C40B C 0.0524(14) 0.2754(16) 0.5651(11) 0.057(5) Uani 0.50 1 d PU D 2
C41B C 0.0755(15) 0.2595(14) 0.4963(11) 0.053(4) Uani 0.50 1 d PU D 2
C42B C 0.1393(13) 0.3080(12) 0.4591(8) 0.038(3) Uani 0.50 1 d PU D 2
F21B F 0.1900(9) 0.4568(10) 0.5929(5) 0.048(2) Uani 0.50 1 d PU D 2
F22B F 0.0650(12) 0.3629(13) 0.6665(7) 0.081(4) Uani 0.50 1 d PU D 2
F23B F -0.0100(11) 0.2279(12) 0.6045(8) 0.091(4) Uani 0.50 1 d PU D 2
F24B F 0.0400(10) 0.1930(10) 0.4659(8) 0.084(4) Uani 0.50 1 d PU D 2
F25B F 0.1613(8) 0.2892(8) 0.3904(5) 0.051(2) Uani 0.50 1 d PU D 2
O7 O 0.5105(9) 0.1697(9) 0.1914(5) 0.112(3) Uani 1 1 d U . .
O8A O 0.2728(13) 0.2883(12) 0.1692(7) 0.068(4) Uani 0.50 1 d PU . .
O8B O 0.2736(19) 0.2257(14) 0.2048(10) 0.105(6) Uani 0.50 1 d PU . .
C43 C 0.6309(11) 0.1278(11) 0.2008(7) 0.097(4) Uani 1 1 d U . .
H43A H 0.6549 0.1893 0.1948 0.145 Uiso 1 1 calc R . .
H43B H 0.6774 0.0685 0.1666 0.145 Uiso 1 1 calc R . .
H43C H 0.6443 0.0961 0.2475 0.145 Uiso 1 1 calc R . .
C44 C 0.4399(11) 0.2515(10) 0.2312(6) 0.085(3) Uani 1 1 d U . .
H44A H 0.4582 0.3167 0.2205 0.102 Uiso 1 1 calc R . .
H44B H 0.4577 0.2284 0.2795 0.102 Uiso 1 1 calc R . .
C45 C 0.3132(10) 0.2905(8) 0.2285(6) 0.076(3) Uani 1 1 d U . .
H45A H 0.2875 0.2447 0.2620 0.091 Uiso 1 1 calc R . .
H45B H 0.2733 0.3694 0.2453 0.091 Uiso 1 1 calc R . .
C46 C 0.1520(15) 0.2903(15) 0.1878(10) 0.149(7) Uani 1 1 d U . .
H46A H 0.1618 0.2151 0.2036 0.224 Uiso 1 1 calc R . .
H46B H 0.1075 0.3119 0.1471 0.224 Uiso 1 1 calc R . .
H46C H 0.1090 0.3453 0.2249 0.224 Uiso 1 1 calc R . .

loop_
_atom_site_aniso_label
_atom_site_aniso_U_11
_atom_site_aniso_U_22
_atom_site_aniso_U_33
_atom_site_aniso_U_23
_atom_site_aniso_U_13
_atom_site_aniso_U_12
Sm1 0.02368(15) 0.02324(15) 0.01601(13) -0.00306(10) 0.00050(10) -0.01083(12)
S1 0.0306(8) 0.0293(7) 0.0277(8) -0.0021(6) -0.0074(6) -0.0153(6)
S2 0.0376(9) 0.0280(8) 0.0324(8) 0.0047(6) -0.0076(7) -0.0105(7)
C1 0.034(4) 0.044(4) 0.039(4) 0.013(3) -0.013(3) -0.024(3)
C2 0.035(4) 0.052(4) 0.030(3) 0.017(3) -0.009(3) -0.026(3)
C3 0.039(4) 0.066(5) 0.047(5) 0.028(4) -0.011(4) -0.024(4)
C4 0.036(4) 0.084(7) 0.062(6) 0.030(5) -0.013(4) -0.034(5)
C5 0.061(5) 0.079(6) 0.083(7) 0.047(5) -0.045(5) -0.060(5)
C6 0.051(5) 0.046(4) 0.056(5) 0.008(4) -0.022(4) -0.029(4)
C7 0.034(3) 0.033(3) 0.035(4) 0.009(3) -0.011(3) -0.011(3)
C8 0.036(4) 0.038(4) 0.039(4) 0.015(3) -0.009(3) -0.003(3)
C9 0.029(4) 0.061(5) 0.064(6) 0.032(4) -0.009(4) -0.013(4)
C10 0.042(5) 0.067(5) 0.063(6) 0.031(5) -0.028(4) -0.027(4)
C11 0.050(5) 0.045(4) 0.048(4) 0.012(3) -0.021(4) -0.021(4)
C12 0.038(4) 0.042(4) 0.037(4) 0.008(3) -0.011(3) -0.018(3)
F1 0.031(2) 0.050(2) 0.030(2) 0.0005(17) -0.0024(16) -0.0167(18)
F2 0.034(2) 0.094(4) 0.057(3) 0.018(3) 0.007(2) -0.017(3)
F3 0.048(3) 0.132(5) 0.111(5) 0.055(4) -0.021(3) -0.060(3)
F4 0.087(4) 0.114(5) 0.116(5) 0.030(4) -0.046(4) -0.084(4)
F5 0.073(3) 0.067(3) 0.075(4) -0.005(3) -0.026(3) -0.048(3)
F6 0.037(2) 0.067(3) 0.042(3) 0.002(2) 0.0039(19) 0.001(2)
F7 0.032(3) 0.111(5) 0.071(4) 0.039(3) -0.008(2) -0.020(3)
F8 0.060(3) 0.087(4) 0.111(5) 0.037(3) -0.044(3) -0.047(3)
F9 0.069(3) 0.067(3) 0.075(4) -0.005(3) -0.033(3) -0.031(3)
F10 0.041(2) 0.050(2) 0.034(2) -0.0058(18) -0.0045(18) -0.0153(19)
O1 0.037(2) 0.041(2) 0.018(2) -0.0018(17) -0.0008(17) -0.022(2)
O2 0.037(3) 0.033(2) 0.031(2) -0.0082(19) 0.002(2) -0.006(2)
O3 0.032(2) 0.037(2) 0.025(2) -0.0085(17) -0.0023(18) -0.018(2)
O4 0.061(4) 0.035(3) 0.087(5) 0.003(3) -0.021(3) -0.029(3)
O5 0.031(3) 0.032(3) 0.074(4) 0.000(2) -0.004(2) -0.016(2)
O6 0.030(2) 0.048(3) 0.023(2) -0.0038(18) -0.0006(17) -0.020(2)
C13 0.059(5) 0.040(4) 0.028(3) 0.006(3) -0.010(3) -0.025(4)
C14 0.085(6) 0.047(4) 0.023(3) -0.005(3) 0.004(4) -0.031(4)
C15 0.067(5) 0.057(5) 0.023(3) -0.007(3) 0.002(3) -0.020(4)
C16 0.065(5) 0.038(4) 0.035(4) -0.006(3) 0.012(4) -0.003(4)
C17 0.035(4) 0.043(4) 0.035(4) 0.000(3) -0.004(3) -0.020(3)
C18 0.058(5) 0.047(4) 0.064(5) -0.003(4) -0.023(4) -0.028(4)
C19 0.108(9) 0.077(7) 0.067(6) -0.021(5) -0.013(6) -0.057(7)
C20 0.136(10) 0.109(9) 0.069(7) 0.041(6) -0.045(7) -0.096(8)
C21 0.045(5) 0.050(5) 0.063(5) -0.006(4) -0.018(4) -0.009(4)
C22 0.038(4) 0.061(5) 0.049(5) -0.005(4) -0.003(3) -0.017(4)
C23 0.044(4) 0.077(6) 0.044(4) -0.011(4) 0.002(3) -0.034(4)
C24 0.037(4) 0.065(5) 0.023(3) -0.007(3) 0.004(3) -0.019(4)
S3 0.0210(6) 0.0171(6) 0.0244(7) -0.0002(5) -0.0009(5) -0.0064(5)
C25 0.021(3) 0.018(2) 0.023(3) -0.002(2) -0.003(2) -0.006(2)
C26 0.031(3) 0.035(3) 0.019(3) -0.001(2) 0.000(2) -0.004(3)
C27 0.032(3) 0.039(4) 0.027(3) 0.005(3) -0.008(3) -0.003(3)
C28 0.029(3) 0.027(3) 0.037(4) 0.002(3) 0.001(3) 0.001(3)
C29 0.037(4) 0.040(4) 0.026(3) -0.004(3) 0.004(3) -0.001(3)
C30 0.029(3) 0.028(3) 0.020(3) 0.001(2) -0.001(2) -0.004(3)
F11 0.070(3) 0.058(3) 0.019(2) -0.0078(18) -0.008(2) 0.023(2)
F12 0.061(3) 0.056(3) 0.032(2) 0.009(2) -0.014(2) 0.018(2)
F13 0.037(2) 0.038(2) 0.049(3) 0.0026(19) 0.0009(19) 0.0115(18)
F14 0.067(3) 0.062(3) 0.030(2) -0.011(2) 0.007(2) 0.022(2)
F15 0.061(3) 0.047(2) 0.0178(18) 0.0021(16) -0.0043(18) 0.011(2)
Hg1A 0.0134(5) 0.0111(5) 0.0651(3) -0.0038(3) -0.0002(3) -0.0034(4)
S4A 0.0414(19) 0.0259(13) 0.0390(11) -0.0005(10) -0.0110(17) -0.0238(16)
C31A 0.028(7) 0.015(5) 0.048(8) 0.000(5) -0.017(6) -0.012(5)
C32A 0.025(7) 0.024(6) 0.051(9) 0.008(6) -0.012(6) -0.009(5)
C33A 0.034(8) 0.030(7) 0.085(12) 0.003(7) -0.014(8) -0.015(6)
C34A 0.044(8) 0.028(7) 0.081(12) -0.003(7) -0.033(8) -0.020(6)
C35A 0.050(9) 0.036(8) 0.058(10) -0.029(7) -0.009(8) -0.016(7)
C36A 0.052(9) 0.038(7) 0.038(8) -0.006(6) -0.004(7) -0.024(7)
F16A 0.055(7) 0.050(6) 0.050(6) 0.012(5) -0.007(5) -0.032(5)
F17A 0.061(7) 0.060(6) 0.103(9) 0.023(6) -0.015(6) -0.046(6)
F18A 0.054(6) 0.043(5) 0.124(9) -0.025(5) -0.027(6) -0.025(5)
F19A 0.086(9) 0.109(9) 0.065(7) -0.040(7) -0.017(6) -0.041(7)
F20A 0.072(7) 0.078(7) 0.041(5) -0.009(5) -0.007(5) -0.040(6)
S5A 0.0274(13) 0.0529(14) 0.0411(14) 0.0181(12) -0.0050(10) -0.0236(12)
C37A 0.019(5) 0.040(7) 0.027(6) 0.004(5) -0.005(5) -0.015(5)
C38A 0.033(8) 0.020(6) 0.047(8) -0.001(6) 0.007(7) -0.008(6)
C39A 0.041(9) 0.050(10) 0.044(9) 0.017(8) 0.012(7) -0.003(8)
C40A 0.030(8) 0.034(8) 0.093(13) 0.020(8) 0.012(8) -0.018(7)
C41A 0.015(6) 0.039(8) 0.090(13) 0.007(8) -0.014(7) -0.012(6)
C42A 0.037(8) 0.039(8) 0.040(8) -0.001(6) -0.007(6) -0.017(6)
F21A 0.074(8) 0.057(6) 0.057(7) -0.003(5) -0.020(5) -0.034(6)
F22A 0.084(10) 0.088(10) 0.054(8) 0.020(7) 0.023(6) -0.014(8)
F23A 0.042(6) 0.066(7) 0.176(13) 0.062(9) 0.015(7) -0.024(6)
F24A 0.062(7) 0.055(7) 0.184(13) 0.004(7) -0.050(8) -0.040(6)
F25A 0.062(7) 0.065(7) 0.055(6) -0.014(5) -0.024(5) -0.005(5)
Hg1B 0.0134(5) 0.0111(5) 0.0651(3) -0.0038(3) -0.0002(3) -0.0034(4)
S4B 0.0414(19) 0.0259(13) 0.0390(11) -0.0005(10) -0.0110(17) -0.0238(16)
C31B 0.032(7) 0.016(5) 0.026(6) 0.006(4) -0.010(5) -0.013(5)
C32B 0.032(7) 0.026(6) 0.024(6) -0.005(5) -0.007(5) -0.019(5)
C33B 0.044(8) 0.029(6) 0.049(8) 0.007(6) -0.010(6) -0.025(6)
C34B 0.046(8) 0.022(6) 0.048(8) -0.011(6) -0.011(7) -0.017(6)
C35B 0.050(8) 0.030(6) 0.031(7) -0.009(5) -0.007(6) -0.019(6)
C36B 0.025(6) 0.023(6) 0.035(7) -0.007(5) -0.006(5) -0.002(5)
F16B 0.062(7) 0.064(7) 0.032(5) -0.006(5) 0.002(5) -0.039(6)
F17B 0.062(6) 0.064(6) 0.074(7) 0.003(5) -0.008(5) -0.054(6)
F18B 0.049(5) 0.043(5) 0.086(7) -0.017(5) -0.027(5) -0.025(4)
F19B 0.072(7) 0.058(5) 0.034(5) -0.023(4) -0.006(4) -0.029(5)
F20B 0.044(5) 0.041(4) 0.034(4) -0.006(3) 0.004(4) -0.024(4)
S5B 0.0274(13) 0.0529(14) 0.0411(14) 0.0181(12) -0.0050(10) -0.0236(12)
C37B 0.030(6) 0.027(6) 0.039(7) 0.010(5) -0.005(5) -0.016(6)
C38B 0.024(6) 0.049(9) 0.040(8) 0.023(7) -0.002(6) -0.018(7)
C39B 0.027(8) 0.068(12) 0.049(9) 0.033(9) 0.004(7) -0.014(8)
C40B 0.029(8) 0.047(10) 0.091(13) 0.029(9) 0.005(8) -0.018(7)
C41B 0.042(9) 0.035(8) 0.090(13) 0.006(8) -0.014(9) -0.023(7)
C42B 0.034(7) 0.029(7) 0.056(9) 0.005(6) -0.006(6) -0.020(6)
F21B 0.039(6) 0.062(7) 0.044(6) -0.004(5) -0.005(4) -0.021(5)
F22B 0.064(8) 0.085(9) 0.059(8) 0.028(7) 0.022(6) -0.011(7)
F23B 0.055(7) 0.079(8) 0.133(11) 0.052(8) 0.017(7) -0.034(7)
F24B 0.059(7) 0.051(6) 0.163(12) 0.002(7) -0.012(7) -0.045(6)
F25B 0.049(5) 0.058(6) 0.062(6) 0.000(5) -0.019(5) -0.034(5)
O7 0.102(7) 0.140(8) 0.090(6) -0.062(6) 0.003(5) -0.044(6)
O8A 0.089(10) 0.067(8) 0.063(8) 0.004(7) -0.023(7) -0.046(8)
O8B 0.167(16) 0.074(10) 0.110(13) 0.027(9) -0.077(12) -0.073(11)
C43 0.089(9) 0.098(9) 0.115(10) -0.033(7) 0.006(7) -0.052(7)
C44 0.109(9) 0.071(7) 0.088(8) -0.034(6) 0.017(7) -0.054(7)
C45 0.087(8) 0.051(5) 0.094(8) -0.017(5) -0.006(6) -0.033(5)
C46 0.131(13) 0.129(13) 0.218(18) 0.031(12) -0.077(13) -0.074(11)

loop_
_atom_type_symbol
_atom_type_description
_atom_type_scat_dispersion_real
_atom_type_scat_dispersion_imag
_atom_type_scat_source
C C 0.0033 0.0016 'International Tables Vol C Tables 4.2.6.8 and 6.1.1.4'
H H 0.0000 0.0000 'International Tables Vol C Tables 4.2.6.8 and 6.1.1.4'
O O 0.0106 0.0060 'International Tables Vol C Tables 4.2.6.8 and 6.1.1.4'
F F 0.0171 0.0103 'International Tables Vol C Tables 4.2.6.8 and 6.1.1.4'
S S 0.1246 0.1234 'International Tables Vol C Tables 4.2.6.8 and 6.1.1.4'
Sm Sm -0.1638 3.4418 'International Tables Vol C Tables 4.2.6.8 and 6.1.1.4'
Hg Hg -2.3894 9.2266 'International Tables Vol C Tables 4.2.6.8 and 6.1.1.4'

loop_
_geom_angle_atom_site_label_1
_geom_angle_atom_site_label_2
_geom_angle_atom_site_label_3
_geom_angle
_geom_angle_site_symmetry_1
_geom_angle_site_symmetry_3
_geom_angle_publ_flag
O2 Sm1 O6 143.40(16) . . ?
O2 Sm1 O1 65.35(15) . . ?
O6 Sm1 O1 143.21(15) . . ?
O2 Sm1 O4 73.55(19) . . ?
O6 Sm1 O4 70.03(19) . . ?
O1 Sm1 O4 125.64(18) . . ?
O2 Sm1 O3 76.99(15) . . ?
O6 Sm1 O3 90.06(14) . . ?
O1 Sm1 O3 73.25(14) . . ?
O4 Sm1 O3 63.84(17) . . ?
O2 Sm1 O5 136.21(17) . . ?
O6 Sm1 O5 64.29(16) . . ?
O1 Sm1 O5 79.03(16) . . ?
O4 Sm1 O5 112.03(17) . . ?
O3 Sm1 O5 68.67(15) . . ?
O2 Sm1 S2 86.63(11) . . ?
O6 Sm1 S2 78.90(11) . . ?
O1 Sm1 S2 135.53(11) . . ?
O4 Sm1 S2 71.82(14) . . ?
O3 Sm1 S2 135.41(11) . . ?
O5 Sm1 S2 137.08(13) . . ?
O2 Sm1 F1 62.04(14) . . ?
O6 Sm1 F1 140.41(12) . . ?
O1 Sm1 F1 63.86(13) . . ?
O4 Sm1 F1 123.69(16) . . ?
O3 Sm1 F1 129.52(12) . . ?
O5 Sm1 F1 123.79(13) . . ?
S2 Sm1 F1 72.73(8) . . ?
O2 Sm1 S1 125.22(12) . . ?
O6 Sm1 S1 87.34(11) . . ?
O1 Sm1 S1 83.73(10) . . ?
O4 Sm1 S1 150.58(15) . . ?
O3 Sm1 S1 137.10(10) . . ?
O5 Sm1 S1 71.76(12) . . ?
S2 Sm1 S1 85.88(5) . . ?
F1 Sm1 S1 63.92(9) . . ?
C1 S1 Sm1 109.1(3) . . ?
C7 S2 Sm1 113.2(2) . . ?
C2 C1 C6 115.5(7) . . ?
C2 C1 S1 122.5(5) . . ?
C6 C1 S1 121.9(6) . . ?
F1 C2 C1 119.6(6) . . ?
F1 C2 C3 116.5(7) . . ?
C1 C2 C3 123.8(7) . . ?
F2 C3 C4 120.5(8) . . ?
F2 C3 C2 120.4(8) . . ?
C4 C3 C2 119.1(9) . . ?
F3 C4 C3 121.9(10) . . ?
F3 C4 C5 118.0(9) . . ?
C3 C4 C5 120.1(8) . . ?
F4 C5 C4 120.7(9) . . ?
F4 C5 C6 119.1(10) . . ?
C4 C5 C6 120.1(8) . . ?
F5 C6 C5 118.6(7) . . ?
F5 C6 C1 120.1(7) . . ?
C5 C6 C1 121.2(8) . . ?
C8 C7 C12 115.0(7) . . ?
C8 C7 S2 122.5(6) . . ?
C12 C7 S2 122.4(6) . . ?
F6 C8 C9 117.9(7) . . ?
F6 C8 C7 119.9(7) . . ?
C9 C8 C7 122.3(8) . . ?
F7 C9 C10 119.6(8) . . ?
F7 C9 C8 120.2(9) . . ?
C10 C9 C8 120.1(8) . . ?
F8 C10 C11 121.6(9) . . ?
F8 C10 C9 119.2(8) . . ?
C11 C10 C9 119.2(8) . . ?
F9 C11 C10 118.9(7) . . ?
F9 C11 C12 121.0(8) . . ?
C10 C11 C12 120.1(8) . . ?
F10 C12 C11 116.4(7) . . ?
F10 C12 C7 120.3(6) . . ?
C11 C12 C7 123.2(7) . . ?
C2 F1 Sm1 124.8(4) . . ?
C13 O1 C14 111.4(5) . . ?
C13 O1 Sm1 130.0(4) . . ?
C14 O1 Sm1 114.4(4) . . ?
C16 O2 C15 110.4(5) . . ?
C16 O2 Sm1 124.9(4) . . ?
C15 O2 Sm1 118.4(4) . . ?
C18 O3 C17 111.4(5) . . ?
C18 O3 Sm1 122.9(4) . . ?
C17 O3 Sm1 125.1(4) . . ?
C20 O4 C19 112.6(7) . . ?
C20 O4 Sm1 134.6(6) . . ?
C19 O4 Sm1 112.1(5) . . ?
C21 O5 C22 105.1(6) . . ?
C21 O5 Sm1 132.7(5) . . ?
C22 O5 Sm1 116.9(4) . . ?
C23 O6 C24 114.6(5) . . ?
C23 O6 Sm1 110.1(4) . . ?
C24 O6 Sm1 129.5(4) . . ?
C15 C14 O1 111.3(6) . . ?
C14 C15 O2 110.2(6) . . ?
O3 C18 C19 107.9(7) . . ?
C18 C19 O4 111.1(8) . . ?
O5 C22 C23 105.4(6) . . ?
O6 C23 C22 106.5(6) . . ?
C25 S3 Hg1B 110.59(19) . . ?
C25 S3 Hg1A 105.2(2) . 2_666 ?
Hg1B S3 Hg1A 90.87(6) . 2_666 ?
C25 S3 Hg1A 104.02(19) . . ?
Hg1B S3 Hg1A 6.87(6) . . ?
Hg1A S3 Hg1A 90.79(6) 2_666 . ?
C25 S3 Hg1B 98.9(2) . 2_666 ?
Hg1B S3 Hg1B 90.83(6) . 2_666 ?
Hg1A S3 Hg1B 6.83(6) 2_666 2_666 ?
Hg1A S3 Hg1B 89.95(6) . 2_666 ?
C26 C25 C30 114.7(5) . . ?
C26 C25 S3 124.5(4) . . ?
C30 C25 S3 120.7(4) . . ?
F11 C26 C27 117.5(5) . . ?
F11 C26 C25 118.9(5) . . ?
C27 C26 C25 123.5(6) . . ?
F12 C27 C28 119.0(6) . . ?
F12 C27 C26 120.6(6) . . ?
C28 C27 C26 120.3(6) . . ?
F13 C28 C27 121.7(6) . . ?
F13 C28 C29 119.3(6) . . ?
C27 C28 C29 119.0(6) . . ?
F14 C29 C28 120.8(6) . . ?
F14 C29 C30 119.3(6) . . ?
C28 C29 C30 120.0(6) . . ?
F15 C30 C29 118.4(5) . . ?
F15 C30 C25 119.0(5) . . ?
C29 C30 C25 122.5(5) . . ?
S5A Hg1A S4A 122.24(13) . . ?
S5A Hg1A S3 105.68(10) . 2_666 ?
S4A Hg1A S3 118.20(12) . 2_666 ?
S5A Hg1A S3 113.64(12) . . ?
S4A Hg1A S3 103.09(11) . . ?
S3 Hg1A S3 89.21(6) 2_666 . ?
C31A S4A Hg1A 102.7(4) . . ?
C36A C31A C32A 114.9(12) . . ?
C36A C31A S4A 124.0(11) . . ?
C32A C31A S4A 121.0(11) . . ?
F16A C32A C33A 116.7(14) . . ?
F16A C32A C31A 120.1(12) . . ?
C33A C32A C31A 123.2(15) . . ?
F17A C33A C34A 119.9(14) . . ?
F17A C33A C32A 121.4(17) . . ?
C34A C33A C32A 118.7(16) . . ?
C35A C34A F18A 118.8(16) . . ?
C35A C34A C33A 120.8(13) . . ?
F18A C34A C33A 120.4(16) . . ?
F19A C35A C34A 120.9(14) . . ?
F19A C35A C36A 119.6(17) . . ?
C34A C35A C36A 119.5(15) . . ?
F20A C36A C31A 119.4(13) . . ?
F20A C36A C35A 117.7(14) . . ?
C31A C36A C35A 122.9(15) . . ?
C37A S5A Hg1A 98.9(4) . . ?
C38A C37A C42A 117.9(12) . . ?
C38A C37A S5A 121.3(10) . . ?
C42A C37A S5A 120.8(10) . . ?
F21A C38A C37A 121.2(13) . . ?
F21A C38A C39A 118.9(15) . . ?
C37A C38A C39A 119.8(16) . . ?
F22A C39A C40A 121.2(17) . . ?
F22A C39A C38A 118.4(19) . . ?
C40A C39A C38A 120.3(17) . . ?
C41A C40A F23A 122.1(18) . . ?
C41A C40A C39A 119.7(14) . . ?
F23A C40A C39A 118.2(19) . . ?
C40A C41A F24A 120.1(15) . . ?
C40A C41A C42A 121.7(15) . . ?
F24A C41A C42A 118.2(17) . . ?
F25A C42A C41A 120.3(14) . . ?
F25A C42A C37A 119.2(13) . . ?
C41A C42A C37A 120.4(14) . . ?
S5B Hg1B S4B 116.92(13) . . ?
S5B Hg1B S3 128.74(12) . . ?
S4B Hg1B S3 105.79(11) . . ?
S5B Hg1B S3 96.73(9) . 2_666 ?
S4B Hg1B S3 115.12(12) . 2_666 ?
S3 Hg1B S3 89.17(6) . 2_666 ?
C31B S4B Hg1B 98.2(4) . . ?
C32B C31B C36B 117.1(11) . . ?
C32B C31B S4B 121.6(9) . . ?
C36B C31B S4B 121.3(10) . . ?
F16B C32B C31B 121.8(10) . . ?
F16B C32B C33B 117.0(12) . . ?
C31B C32B C33B 121.2(12) . . ?
F17B C33B C34B 120.3(12) . . ?
F17B C33B C32B 119.9(13) . . ?
C34B C33B C32B 119.6(12) . . ?
C35B C34B F18B 121.2(13) . . ?
C35B C34B C33B 119.0(12) . . ?
F18B C34B C33B 119.8(13) . . ?
C34B C35B F19B 119.0(12) . . ?
C34B C35B C36B 122.4(13) . . ?
F19B C35B C36B 118.6(13) . . ?
F20B C36B C35B 118.8(13) . . ?
F20B C36B C31B 120.7(11) . . ?
C35B C36B C31B 120.6(13) . . ?
C37B S5B Hg1B 102.0(4) . . ?
C38B C37B C42B 117.2(12) . . ?
C38B C37B S5B 122.7(10) . . ?
C42B C37B S5B 120.1(11) . . ?
F21B C38B C37B 122.2(11) . . ?
F21B C38B C39B 118.2(15) . . ?
C37B C38B C39B 119.6(16) . . ?
F22B C39B C40B 121.0(16) . . ?
F22B C39B C38B 119(2) . . ?
C40B C39B C38B 119.9(17) . . ?
C41B C40B F23B 121.7(19) . . ?
C41B C40B C39B 120.5(14) . . ?
F23B C40B C39B 117.8(19) . . ?
F24B C41B C40B 119.5(16) . . ?
F24B C41B C42B 120.9(18) . . ?
C40B C41B C42B 119.6(16) . . ?
F25B C42B C41B 117.6(14) . . ?
F25B C42B C37B 119.2(12) . . ?
C41B C42B C37B 123.2(16) . . ?
C44 O7 C43 115.8(10) . . ?
O8B O8A C45 64.7(12) . . ?
O8B O8A C46 66.4(15) . . ?
C45 O8A C46 105.7(13) . . ?
O7 C44 C45 117.9(10) . . ?
O8A C45 C44 119.4(12) . . ?

loop_
_geom_bond_atom_site_label_1
_geom_bond_atom_site_label_2
_geom_bond_distance
_geom_bond_site_symmetry_2
_geom_bond_publ_flag
Sm1 O2 2.474(4) . ?
Sm1 O6 2.486(4) . ?
Sm1 O1 2.496(4) . ?
Sm1 O4 2.497(5) . ?
Sm1 O3 2.536(4) . ?
Sm1 O5 2.562(5) . ?
Sm1 S2 2.8011(16) . ?
Sm1 F1 2.812(4) . ?
Sm1 S1 2.8314(15) . ?
S1 C1 1.758(7) . ?
S2 C7 1.750(7) . ?
C1 C2 1.362(10) . ?
C1 C6 1.399(10) . ?
C2 F1 1.342(8) . ?
C2 C3 1.397(10) . ?
C3 F2 1.333(10) . ?
C3 C4 1.346(13) . ?
C4 F3 1.342(9) . ?
C4 C5 1.368(14) . ?
C5 F4 1.334(10) . ?
C5 C6 1.398(12) . ?
C6 F5 1.324(10) . ?
C7 C8 1.390(10) . ?
C7 C12 1.392(10) . ?
C8 F6 1.340(9) . ?
C8 C9 1.386(12) . ?
C9 F7 1.339(9) . ?
C9 C10 1.372(13) . ?
C10 F8 1.350(9) . ?
C10 C11 1.365(12) . ?
C11 F9 1.348(9) . ?
C11 C12 1.370(10) . ?
C12 F10 1.339(8) . ?
O1 C13 1.427(8) . ?
O1 C14 1.430(8) . ?
O2 C16 1.436(9) . ?
O2 C15 1.466(9) . ?
O3 C18 1.426(8) . ?
O3 C17 1.436(8) . ?
O4 C20 1.340(10) . ?
O4 C19 1.518(11) . ?
O5 C21 1.393(10) . ?
O5 C22 1.498(10) . ?
O6 C23 1.396(9) . ?
O6 C24 1.447(7) . ?
C14 C15 1.412(11) . ?
C18 C19 1.458(13) . ?
C22 C23 1.539(12) . ?
S3 C25 1.751(5) . ?
S3 Hg1B 2.6422(19) . ?
S3 Hg1A 2.6580(19) 2_666 ?
S3 Hg1A 2.6626(19) . ?
S3 Hg1B 2.6801(19) 2_666 ?
C25 C26 1.379(8) . ?
C25 C30 1.389(8) . ?
C26 F11 1.342(7) . ?
C26 C27 1.365(9) . ?
C27 F12 1.340(7) . ?
C27 C28 1.352(9) . ?
C28 F13 1.338(7) . ?
C28 C29 1.373(9) . ?
C29 F14 1.348(8) . ?
C29 C30 1.377(9) . ?
C30 F15 1.345(7) . ?
Hg1A S5A 2.449(2) . ?
Hg1A S4A 2.454(2) . ?
Hg1A S3 2.6580(19) 2_666 ?
S4A C31A 1.740(12) . ?
C31A C36A 1.384(19) . ?
C31A C32A 1.39(2) . ?
C32A F16A 1.318(18) . ?
C32A C33A 1.38(2) . ?
C33A F17A 1.34(2) . ?
C33A C34A 1.37(2) . ?
C34A C35A 1.34(3) . ?
C34A F18A 1.363(15) . ?
C35A F19A 1.340(19) . ?
C35A C36A 1.39(2) . ?
C36A F20A 1.326(19) . ?
S5A C37A 1.759(13) . ?
C37A C38A 1.39(2) . ?
C37A C42A 1.397(19) . ?
C38A F21A 1.31(2) . ?
C38A C39A 1.40(2) . ?
C39A F22A 1.33(2) . ?
C39A C40A 1.37(3) . ?
C40A C41A 1.33(3) . ?
C40A F23A 1.352(17) . ?
C41A F24A 1.363(19) . ?
C41A C42A 1.38(2) . ?
C42A F25A 1.335(17) . ?
Hg1B S5B 2.447(2) . ?
Hg1B S4B 2.463(2) . ?
Hg1B S3 2.6802(19) 2_666 ?
S4B C31B 1.757(12) . ?
C31B C32B 1.389(17) . ?
C31B C36B 1.404(18) . ?
C32B F16B 1.312(15) . ?
C32B C33B 1.405(17) . ?
C33B F17B 1.336(17) . ?
C33B C34B 1.39(2) . ?
C34B C35B 1.35(2) . ?
C34B F18B 1.349(14) . ?
C35B F19B 1.356(15) . ?
C35B C36B 1.376(18) . ?
C36B F20B 1.315(17) . ?
S5B C37B 1.745(13) . ?
C37B C38B 1.40(2) . ?
C37B C42B 1.399(19) . ?
C38B F21B 1.30(2) . ?
C38B C39B 1.40(2) . ?
C39B F22B 1.34(2) . ?
C39B C40B 1.40(3) . ?
C40B C41B 1.34(3) . ?
C40B F23B 1.362(18) . ?
C41B F24B 1.330(19) . ?
C41B C42B 1.36(2) . ?
C42B F25B 1.347(18) . ?
O7 C44 1.283(12) . ?
O7 C43 1.404(14) . ?
O8A O8B 1.046(19) . ?
O8A C45 1.316(16) . ?
O8A C46 1.52(2) . ?
C44 C45 1.460(15) . ?

loop_
_geom_torsion_atom_site_label_1
_geom_torsion_atom_site_label_2
_geom_torsion_atom_site_label_3
_geom_torsion_atom_site_label_4
_geom_torsion
_geom_torsion_site_symmetry_1
_geom_torsion_site_symmetry_2
_geom_torsion_site_symmetry_3
_geom_torsion_site_symmetry_4
_geom_torsion_publ_flag
O2 Sm1 S1 C1 12.2(3) . . . . ?
O6 Sm1 S1 C1 -149.7(2) . . . . ?
O1 Sm1 S1 C1 66.0(2) . . . . ?
O4 Sm1 S1 C1 -110.8(4) . . . . ?
O3 Sm1 S1 C1 123.0(3) . . . . ?
O5 Sm1 S1 C1 146.5(3) . . . . ?
S2 Sm1 S1 C1 -70.7(2) . . . . ?
F1 Sm1 S1 C1 2.1(2) . . . . ?
O2 Sm1 S2 C7 -99.9(3) . . . . ?
O6 Sm1 S2 C7 113.9(3) . . . . ?
O1 Sm1 S2 C7 -50.9(3) . . . . ?
O4 Sm1 S2 C7 -173.7(3) . . . . ?
O3 Sm1 S2 C7 -167.5(3) . . . . ?
O5 Sm1 S2 C7 83.3(3) . . . . ?
F1 Sm1 S2 C7 -38.1(3) . . . . ?
S1 Sm1 S2 C7 25.8(3) . . . . ?
Sm1 S1 C1 C2 -3.6(6) . . . . ?
Sm1 S1 C1 C6 178.2(5) . . . . ?
C6 C1 C2 F1 -179.0(6) . . . . ?
S1 C1 C2 F1 2.7(9) . . . . ?
C6 C1 C2 C3 -1.9(10) . . . . ?
S1 C1 C2 C3 179.8(5) . . . . ?
F1 C2 C3 F2 -0.9(9) . . . . ?
C1 C2 C3 F2 -178.1(6) . . . . ?
F1 C2 C3 C4 178.1(6) . . . . ?
C1 C2 C3 C4 0.9(11) . . . . ?
F2 C3 C4 F3 -0.1(12) . . . . ?
C2 C3 C4 F3 -179.1(7) . . . . ?
F2 C3 C4 C5 178.7(7) . . . . ?
C2 C3 C4 C5 -0.3(12) . . . . ?
F3 C4 C5 F4 -1.1(12) . . . . ?
C3 C4 C5 F4 -180.0(7) . . . . ?
F3 C4 C5 C6 179.8(7) . . . . ?
C3 C4 C5 C6 0.9(13) . . . . ?
F4 C5 C6 F5 1.2(11) . . . . ?
C4 C5 C6 F5 -179.6(7) . . . . ?
F4 C5 C6 C1 178.8(7) . . . . ?
C4 C5 C6 C1 -2.0(12) . . . . ?
C2 C1 C6 F5 180.0(6) . . . . ?
S1 C1 C6 F5 -1.7(10) . . . . ?
C2 C1 C6 C5 2.4(10) . . . . ?
S1 C1 C6 C5 -179.3(6) . . . . ?
Sm1 S2 C7 C8 95.0(5) . . . . ?
Sm1 S2 C7 C12 -87.4(6) . . . . ?
C12 C7 C8 F6 -178.3(6) . . . . ?
S2 C7 C8 F6 -0.6(9) . . . . ?
C12 C7 C8 C9 1.6(10) . . . . ?
S2 C7 C8 C9 179.3(5) . . . . ?
F6 C8 C9 F7 -2.1(10) . . . . ?
C7 C8 C9 F7 178.0(6) . . . . ?
F6 C8 C9 C10 -179.7(7) . . . . ?
C7 C8 C9 C10 0.4(11) . . . . ?
F7 C9 C10 F8 0.9(11) . . . . ?
C8 C9 C10 F8 178.5(6) . . . . ?
F7 C9 C10 C11 -179.8(6) . . . . ?
C8 C9 C10 C11 -2.2(12) . . . . ?
F8 C10 C11 F9 0.5(11) . . . . ?
C9 C10 C11 F9 -178.8(7) . . . . ?
F8 C10 C11 C12 -178.8(7) . . . . ?
C9 C10 C11 C12 1.8(11) . . . . ?
F9 C11 C12 F10 1.8(10) . . . . ?
C10 C11 C12 F10 -178.8(6) . . . . ?
F9 C11 C12 C7 -179.1(6) . . . . ?
C10 C11 C12 C7 0.3(11) . . . . ?
C8 C7 C12 F10 177.1(6) . . . . ?
S2 C7 C12 F10 -0.6(9) . . . . ?
C8 C7 C12 C11 -2.0(10) . . . . ?
S2 C7 C12 C11 -179.7(5) . . . . ?
C1 C2 F1 Sm1 -0.1(8) . . . . ?
C3 C2 F1 Sm1 -177.5(4) . . . . ?
O2 Sm1 F1 C2 -172.0(4) . . . . ?
O6 Sm1 F1 C2 46.3(5) . . . . ?
O1 Sm1 F1 C2 -97.4(4) . . . . ?
O4 Sm1 F1 C2 145.6(4) . . . . ?
O3 Sm1 F1 C2 -132.2(4) . . . . ?
O5 Sm1 F1 C2 -43.1(5) . . . . ?
S2 Sm1 F1 C2 92.5(4) . . . . ?
S1 Sm1 F1 C2 -1.4(4) . . . . ?
O2 Sm1 O1 C13 131.6(6) . . . . ?
O6 Sm1 O1 C13 -78.9(6) . . . . ?
O4 Sm1 O1 C13 176.1(5) . . . . ?
O3 Sm1 O1 C13 -145.3(6) . . . . ?
O5 Sm1 O1 C13 -74.5(5) . . . . ?
S2 Sm1 O1 C13 75.6(6) . . . . ?
F1 Sm1 O1 C13 62.0(5) . . . . ?
S1 Sm1 O1 C13 -1.9(5) . . . . ?
O2 Sm1 O1 C14 -22.8(5) . . . . ?
O6 Sm1 O1 C14 126.6(5) . . . . ?
O4 Sm1 O1 C14 21.7(6) . . . . ?
O3 Sm1 O1 C14 60.2(5) . . . . ?
O5 Sm1 O1 C14 131.1(5) . . . . ?
S2 Sm1 O1 C14 -78.8(5) . . . . ?
F1 Sm1 O1 C14 -92.4(5) . . . . ?
S1 Sm1 O1 C14 -156.4(5) . . . . ?
O6 Sm1 O2 C16 58.2(7) . . . . ?
O1 Sm1 O2 C16 -152.5(6) . . . . ?
O4 Sm1 O2 C16 64.0(6) . . . . ?
O3 Sm1 O2 C16 130.2(6) . . . . ?
O5 Sm1 O2 C16 168.9(6) . . . . ?
S2 Sm1 O2 C16 -8.0(6) . . . . ?
F1 Sm1 O2 C16 -80.3(6) . . . . ?
S1 Sm1 O2 C16 -90.6(6) . . . . ?
O6 Sm1 O2 C15 -152.5(5) . . . . ?
O1 Sm1 O2 C15 -3.2(5) . . . . ?
O4 Sm1 O2 C15 -146.7(5) . . . . ?
O3 Sm1 O2 C15 -80.5(5) . . . . ?
O5 Sm1 O2 C15 -41.8(6) . . . . ?
S2 Sm1 O2 C15 141.3(5) . . . . ?
F1 Sm1 O2 C15 69.0(5) . . . . ?
S1 Sm1 O2 C15 58.7(5) . . . . ?
O2 Sm1 O3 C18 -70.2(6) . . . . ?
O6 Sm1 O3 C18 75.3(6) . . . . ?
O1 Sm1 O3 C18 -138.0(6) . . . . ?
O4 Sm1 O3 C18 7.7(5) . . . . ?
O5 Sm1 O3 C18 137.5(6) . . . . ?
S2 Sm1 O3 C18 1.1(6) . . . . ?
F1 Sm1 O3 C18 -105.7(6) . . . . ?
S1 Sm1 O3 C18 161.4(5) . . . . ?
O2 Sm1 O3 C17 118.8(5) . . . . ?
O6 Sm1 O3 C17 -95.8(5) . . . . ?
O1 Sm1 O3 C17 50.9(4) . . . . ?
O4 Sm1 O3 C17 -163.4(5) . . . . ?
O5 Sm1 O3 C17 -33.6(4) . . . . ?
S2 Sm1 O3 C17 -169.9(4) . . . . ?
F1 Sm1 O3 C17 83.3(5) . . . . ?
S1 Sm1 O3 C17 -9.6(5) . . . . ?
O2 Sm1 O4 C20 -137.1(10) . . . . ?
O6 Sm1 O4 C20 39.2(10) . . . . ?
O1 Sm1 O4 C20 -178.8(9) . . . . ?
O3 Sm1 O4 C20 139.6(10) . . . . ?
O5 Sm1 O4 C20 89.0(10) . . . . ?
S2 Sm1 O4 C20 -45.3(10) . . . . ?
F1 Sm1 O4 C20 -98.8(10) . . . . ?
S1 Sm1 O4 C20 -2.7(11) . . . . ?
O2 Sm1 O4 C19 53.0(6) . . . . ?
O6 Sm1 O4 C19 -130.7(6) . . . . ?
O1 Sm1 O4 C19 11.3(7) . . . . ?
O3 Sm1 O4 C19 -30.4(6) . . . . ?
O5 Sm1 O4 C19 -80.9(6) . . . . ?
S2 Sm1 O4 C19 144.8(6) . . . . ?
F1 Sm1 O4 C19 91.3(6) . . . . ?
S1 Sm1 O4 C19 -172.6(5) . . . . ?
O2 Sm1 O5 C21 75.5(7) . . . . ?
O6 Sm1 O5 C21 -142.7(7) . . . . ?
O1 Sm1 O5 C21 40.2(6) . . . . ?
O4 Sm1 O5 C21 164.4(6) . . . . ?
O3 Sm1 O5 C21 116.4(7) . . . . ?
S2 Sm1 O5 C21 -109.0(6) . . . . ?
F1 Sm1 O5 C21 -7.7(7) . . . . ?
S1 Sm1 O5 C21 -46.7(6) . . . . ?
O2 Sm1 O5 C22 -134.3(5) . . . . ?
O6 Sm1 O5 C22 7.4(4) . . . . ?
O1 Sm1 O5 C22 -169.6(5) . . . . ?
O4 Sm1 O5 C22 -45.4(5) . . . . ?
O3 Sm1 O5 C22 -93.5(5) . . . . ?
S2 Sm1 O5 C22 41.2(5) . . . . ?
F1 Sm1 O5 C22 142.4(4) . . . . ?
S1 Sm1 O5 C22 103.4(5) . . . . ?
O2 Sm1 O6 C23 94.2(5) . . . . ?
O1 Sm1 O6 C23 -35.0(5) . . . . ?
O4 Sm1 O6 C23 88.3(5) . . . . ?
O3 Sm1 O6 C23 26.3(5) . . . . ?
O5 Sm1 O6 C23 -39.8(5) . . . . ?
S2 Sm1 O6 C23 162.8(5) . . . . ?
F1 Sm1 O6 C23 -152.6(4) . . . . ?
S1 Sm1 O6 C23 -110.9(5) . . . . ?
O2 Sm1 O6 C24 -114.6(5) . . . . ?
O1 Sm1 O6 C24 116.2(5) . . . . ?
O4 Sm1 O6 C24 -120.5(6) . . . . ?
O3 Sm1 O6 C24 177.5(5) . . . . ?
O5 Sm1 O6 C24 111.3(6) . . . . ?
S2 Sm1 O6 C24 -46.0(5) . . . . ?
F1 Sm1 O6 C24 -1.4(6) . . . . ?
S1 Sm1 O6 C24 40.3(5) . . . . ?
C13 O1 C14 C15 -111.3(8) . . . . ?
Sm1 O1 C14 C15 47.9(8) . . . . ?
O1 C14 C15 O2 -49.0(10) . . . . ?
C16 O2 C15 C14 -178.0(7) . . . . ?
Sm1 O2 C15 C14 28.5(9) . . . . ?
C17 O3 C18 C19 -170.7(7) . . . . ?
Sm1 O3 C18 C19 17.1(10) . . . . ?
O3 C18 C19 O4 -44.7(11) . . . . ?
C20 O4 C19 C18 -118.2(10) . . . . ?
Sm1 O4 C19 C18 54.0(10) . . . . ?
C21 O5 C22 C23 179.2(6) . . . . ?
Sm1 O5 C22 C23 21.5(7) . . . . ?
C24 O6 C23 C22 -87.7(7) . . . . ?
Sm1 O6 C23 C22 68.1(6) . . . . ?
O5 C22 C23 O6 -57.0(7) . . . . ?
Hg1B S3 C25 C26 -47.4(6) . . . . ?
Hg1A S3 C25 C26 49.5(6) 2_666 . . . ?
Hg1A S3 C25 C26 -45.3(6) . . . . ?
Hg1B S3 C25 C26 46.9(6) 2_666 . . . ?
Hg1B S3 C25 C30 135.5(5) . . . . ?
Hg1A S3 C25 C30 -127.6(5) 2_666 . . . ?
Hg1A S3 C25 C30 137.6(5) . . . . ?
Hg1B S3 C25 C30 -130.2(5) 2_666 . . . ?
C30 C25 C26 F11 -179.2(6) . . . . ?
S3 C25 C26 F11 3.5(9) . . . . ?
C30 C25 C26 C27 -0.7(10) . . . . ?
S3 C25 C26 C27 -178.0(6) . . . . ?
F11 C26 C27 F12 -2.3(11) . . . . ?
C25 C26 C27 F12 179.1(7) . . . . ?
F11 C26 C27 C28 178.2(7) . . . . ?
C25 C26 C27 C28 -0.3(12) . . . . ?
F12 C27 C28 F13 0.6(11) . . . . ?
C26 C27 C28 F13 -179.9(7) . . . . ?
F12 C27 C28 C29 -177.6(7) . . . . ?
C26 C27 C28 C29 1.8(12) . . . . ?
F13 C28 C29 F14 -0.4(12) . . . . ?
C27 C28 C29 F14 177.9(7) . . . . ?
F13 C28 C29 C30 179.5(7) . . . . ?
C27 C28 C29 C30 -2.3(12) . . . . ?
F14 C29 C30 F15 -0.1(11) . . . . ?
C28 C29 C30 F15 -180.0(7) . . . . ?
F14 C29 C30 C25 -178.9(7) . . . . ?
C28 C29 C30 C25 1.2(12) . . . . ?
C26 C25 C30 F15 -178.5(6) . . . . ?
S3 C25 C30 F15 -1.2(9) . . . . ?
C26 C25 C30 C29 0.3(10) . . . . ?
S3 C25 C30 C29 177.7(6) . . . . ?
C25 S3 Hg1A S5A -0.9(2) . . . . ?
Hg1B S3 Hg1A S5A 162.5(6) . . . . ?
Hg1A S3 Hg1A S5A -106.80(11) 2_666 . . . ?
Hg1B S3 Hg1A S5A -100.02(10) 2_666 . . . ?
C25 S3 Hg1A S4A -135.3(2) . . . . ?
Hg1B S3 Hg1A S4A 28.1(5) . . . . ?
Hg1A S3 Hg1A S4A 118.81(12) 2_666 . . . ?
Hg1B S3 Hg1A S4A 125.58(11) 2_666 . . . ?
C25 S3 Hg1A S3 105.9(2) . . . 2_666 ?
Hg1B S3 Hg1A S3 -90.7(5) . . . 2_666 ?
Hg1A S3 Hg1A S3 0.0 2_666 . . 2_666 ?
Hg1B S3 Hg1A S3 6.77(6) 2_666 . . 2_666 ?
S5A Hg1A S4A C31A 22.0(6) . . . . ?
S3 Hg1A S4A C31A -112.5(5) 2_666 . . . ?
S3 Hg1A S4A C31A 151.3(5) . . . . ?
Hg1A S4A C31A C36A 62.5(12) . . . . ?
Hg1A S4A C31A C32A -122.3(11) . . . . ?
C36A C31A C32A F16A 179.4(13) . . . . ?
S4A C31A C32A F16A 3.8(19) . . . . ?
C36A C31A C32A C33A 0(2) . . . . ?
S4A C31A C32A C33A -175.9(11) . . . . ?
F16A C32A C33A F17A 2(2) . . . . ?
C31A C32A C33A F17A -177.9(13) . . . . ?
F16A C32A C33A C34A -178.8(13) . . . . ?
C31A C32A C33A C34A 1(2) . . . . ?
F17A C33A C34A C35A 178.5(15) . . . . ?
C32A C33A C34A C35A 0(2) . . . . ?
F17A C33A C34A F18A 1(2) . . . . ?
C32A C33A C34A F18A -178.1(13) . . . . ?
F18A C34A C35A F19A -1(2) . . . . ?
C33A C34A C35A F19A -179.2(14) . . . . ?
F18A C34A C35A C36A 177.0(14) . . . . ?
C33A C34A C35A C36A -1(3) . . . . ?
C32A C31A C36A F20A -177.8(13) . . . . ?
S4A C31A C36A F20A -2(2) . . . . ?
C32A C31A C36A C35A -1(2) . . . . ?
S4A C31A C36A C35A 174.5(13) . . . . ?
F19A C35A C36A F20A -3(2) . . . . ?
C34A C35A C36A F20A 178.4(15) . . . . ?
F19A C35A C36A C31A 179.9(14) . . . . ?
C34A C35A C36A C31A 2(3) . . . . ?
S4A Hg1A S5A C37A 24.5(5) . . . . ?
S3 Hg1A S5A C37A 163.7(5) 2_666 . . . ?
S3 Hg1A S5A C37A -100.2(5) . . . . ?
Hg1A S5A C37A C38A 62.4(12) . . . . ?
Hg1A S5A C37A C42A -116.2(11) . . . . ?
C42A C37A C38A F21A 178.8(14) . . . . ?
S5A C37A C38A F21A 0(2) . . . . ?
C42A C37A C38A C39A -5(2) . . . . ?
S5A C37A C38A C39A 176.8(12) . . . . ?
F21A C38A C39A F22A -2(2) . . . . ?
C37A C38A C39A F22A -178.5(15) . . . . ?
F21A C38A C39A C40A 179.6(16) . . . . ?
C37A C38A C39A C40A 3(3) . . . . ?
F22A C39A C40A C41A -179.9(16) . . . . ?
C38A C39A C40A C41A -1(3) . . . . ?
F22A C39A C40A F23A 0(3) . . . . ?
C38A C39A C40A F23A 178.9(15) . . . . ?
F23A C40A C41A F24A 0(2) . . . . ?
C39A C40A C41A F24A -180.0(15) . . . . ?
F23A C40A C41A C42A -178.5(15) . . . . ?
C39A C40A C41A C42A 2(3) . . . . ?
C40A C41A C42A F25A -178.9(14) . . . . ?
F24A C41A C42A F25A 3(2) . . . . ?
C40A C41A C42A C37A -4(2) . . . . ?
F24A C41A C42A C37A 178.0(13) . . . . ?
C38A C37A C42A F25A -179.6(13) . . . . ?
S5A C37A C42A F25A -1.0(19) . . . . ?
C38A C37A C42A C41A 5(2) . . . . ?
S5A C37A C42A C41A -176.4(11) . . . . ?
C25 S3 Hg1B S5B 1.8(2) . . . . ?
Hg1A S3 Hg1B S5B -104.79(12) 2_666 . . . ?
Hg1A S3 Hg1B S5B -15.4(5) . . . . ?
Hg1B S3 Hg1B S5B -97.97(13) 2_666 . . . ?
C25 S3 Hg1B S4B -144.3(2) . . . . ?
Hg1A S3 Hg1B S4B 109.09(11) 2_666 . . . ?
Hg1A S3 Hg1B S4B -161.5(6) . . . . ?
Hg1B S3 Hg1B S4B 115.92(12) 2_666 . . . ?
C25 S3 Hg1B S3 99.8(2) . . . 2_666 ?
Hg1A S3 Hg1B S3 -6.83(6) 2_666 . . 2_666 ?
Hg1A S3 Hg1B S3 82.6(5) . . . 2_666 ?
Hg1B S3 Hg1B S3 0.0 2_666 . . 2_666 ?
S5B Hg1B S4B C31B 8.4(5) . . . . ?
S3 Hg1B S4B C31B 159.2(5) . . . . ?
S3 Hg1B S4B C31B -104.1(5) 2_666 . . . ?
Hg1B S4B C31B C32B -113.1(11) . . . . ?
Hg1B S4B C31B C36B 66.9(11) . . . . ?
C36B C31B C32B F16B 178.1(12) . . . . ?
S4B C31B C32B F16B -1.8(19) . . . . ?
C36B C31B C32B C33B 0.3(19) . . . . ?
S4B C31B C32B C33B -179.7(10) . . . . ?
F16B C32B C33B F17B 3(2) . . . . ?
C31B C32B C33B F17B -178.7(13) . . . . ?
F16B C32B C33B C34B 178.8(13) . . . . ?
C31B C32B C33B C34B -3(2) . . . . ?
F17B C33B C34B C35B 179.1(14) . . . . ?
C32B C33B C34B C35B 4(2) . . . . ?
F17B C33B C34B F18B -1(2) . . . . ?
C32B C33B C34B F18B -176.2(13) . . . . ?
F18B C34B C35B F19B -3(2) . . . . ?
C33B C34B C35B F19B 177.4(13) . . . . ?
F18B C34B C35B C36B 178.8(13) . . . . ?
C33B C34B C35B C36B -1(2) . . . . ?
C34B C35B C36B F20B -179.7(13) . . . . ?
F19B C35B C36B F20B 1.7(19) . . . . ?
C34B C35B C36B C31B -2(2) . . . . ?
F19B C35B C36B C31B 179.5(12) . . . . ?
C32B C31B C36B F20B -179.9(12) . . . . ?
S4B C31B C36B F20B 0.0(17) . . . . ?
C32B C31B C36B C35B 2.3(19) . . . . ?
S4B C31B C36B C35B -177.7(10) . . . . ?
S4B Hg1B S5B C37B 46.0(5) . . . . ?
S3 Hg1B S5B C37B -97.0(5) . . . . ?
S3 Hg1B S5B C37B 168.7(5) 2_666 . . . ?
Hg1B S5B C37B C38B 46.0(12) . . . . ?
Hg1B S5B C37B C42B -137.4(11) . . . . ?
C42B C37B C38B F21B -178.1(13) . . . . ?
S5B C37B C38B F21B -1(2) . . . . ?
C42B C37B C38B C39B 2(2) . . . . ?
S5B C37B C38B C39B 178.9(12) . . . . ?
F21B C38B C39B F22B 0(2) . . . . ?
C37B C38B C39B F22B 179.8(14) . . . . ?
F21B C38B C39B C40B -179.9(15) . . . . ?
C37B C38B C39B C40B 0(2) . . . . ?
F22B C39B C40B C41B 178.1(16) . . . . ?
C38B C39B C40B C41B -2(3) . . . . ?
F22B C39B C40B F23B -1(3) . . . . ?
C38B C39B C40B F23B 179.3(15) . . . . ?
F23B C40B C41B F24B -2(3) . . . . ?
C39B C40B C41B F24B 179.1(16) . . . . ?
F23B C40B C41B C42B -179.4(15) . . . . ?
C39B C40B C41B C42B 2(3) . . . . ?
F24B C41B C42B F25B 2(2) . . . . ?
C40B C41B C42B F25B 179.4(14) . . . . ?
F24B C41B C42B C37B -177.0(14) . . . . ?
C40B C41B C42B C37B 0(2) . . . . ?
C38B C37B C42B F25B 178.6(12) . . . . ?
S5B C37B C42B F25B 1.7(19) . . . . ?
C38B C37B C42B C41B -2(2) . . . . ?
S5B C37B C42B C41B -179.1(12) . . . . ?
C43 O7 C44 C45 -173.9(12) . . . . ?
O8B O8A C45 C44 105.7(18) . . . . ?
C46 O8A C45 C44 159.3(11) . . . . ?
O7 C44 C45 O8A -34.1(18) . . . . ?
